data_7134666
loop_
_publ_author_name
'Xu, Ke'
'Zhao, Jiayi'
'Lin, Kejun'
'Zhu, Tingshun'

_publ_section_title
;
 Carbene-organocatalyzed enantioselective [5+5] annulation of dienols and
 dienals towards tetrahydroisochromen-1-ones.
;
_journal_issue 57
_journal_name_full 'Chemical communications (Cambridge, England)'
_journal_page_first 10602
_journal_page_last 10605
_journal_paper_doi 10.1039/d5cc02347e
_journal_volume 61
_journal_year 2025
_chemical_formula_moiety 'C32 H29 F O5'
_chemical_formula_sum 'C32 H29 F O5'
_chemical_formula_weight 512.55
_space_group_crystal_system monoclinic
_space_group_IT_number 14
_space_group_name_Hall '-P 2ybc'
_space_group_name_H-M_alt 'P 1 21/c 1'
_atom_sites_solution_hydrogens geom
_atom_sites_solution_primary dual
_audit_creation_date 2023-02-25
_audit_creation_method
;
Olex2 1.5
(compiled 2023.02.24 svn.rf166f9f3 for OlexSys, GUI svn.r6725)
;
_audit_update_record
;
2023-02-25 deposited with the CCDC.	2025-06-03 downloaded from the CCDC.
;
_cell_angle_alpha 90
_cell_angle_beta 104.427(2)
_cell_angle_gamma 90
_cell_formula_units_Z 4
_cell_length_a 10.7735(2)
_cell_length_b 28.0445(5)
_cell_length_c 8.8667(2)
_cell_measurement_reflns_used 6368
_cell_measurement_temperature 100.00(10)
_cell_measurement_theta_max 73.8340
_cell_measurement_theta_min 4.2320
_cell_volume 2594.48(9)
_computing_cell_refinement 'CrysAlisPro 1.171.39.33c (Rigaku OD, 2017)'
_computing_data_collection 'CrysAlisPro 1.171.39.33c (Rigaku OD, 2017)'
_computing_data_reduction 'CrysAlisPro 1.171.39.33c (Rigaku OD, 2017)'
_computing_molecular_graphics 'Olex2 1.5 (Dolomanov et al., 2009)'
_computing_publication_material 'Olex2 1.5 (Dolomanov et al., 2009)'
_computing_structure_refinement 'SHELXL 2018/3 (Sheldrick, 2015)'
_computing_structure_solution 'SHELXT 2014/5 (Sheldrick, 2014)'
_diffrn_ambient_environment N~2~
_diffrn_ambient_temperature 100.00(10)
_diffrn_detector 'Pilatus3R 200K-A'
_diffrn_measured_fraction_theta_full 0.999
_diffrn_measured_fraction_theta_max 0.967
_diffrn_measurement_details
;
List of Runs (angles in degrees, time in seconds):

  # Type    Start    End  Width  t~exp~   \w     \q     \k     \f   Frames
#--------------------------------------------------------------------------
  1  \w    -30.00   4.00   0.50    1.00    --    0.00 -82.00-180.00   68
  2  \w     41.00  68.00   0.50    1.00    --    0.00  38.00 -90.00   54
  3  \w    -16.00  31.00   0.50    1.00    --    0.00  38.00 -90.00   94
  4  \w    -33.00  30.00   0.50    1.00    --    0.00 -82.00-120.00  126
  5  \w     13.00 113.00   0.50    7.00    --   95.80 -45.00  60.00  200
  6  \w     12.00  45.00   0.50    7.00    --   95.80 -30.00 150.00   66
  7  \w    134.00 184.00   0.50    7.00    --   95.80   0.00 -30.00  100
  8  \w     52.00 104.00   0.50    7.00    --   95.80 -45.00 -90.00  104
  9  \w     83.00 112.00   0.50    7.00    --   95.80 -30.00 150.00   58
 10  \w      8.00  55.00   0.50    7.00    --   95.80 -15.00 -90.00   94
 11  \w     92.00 118.00   0.50    7.00    --   95.80 -15.00 -90.00   52
 12  \w     12.00 112.00   0.50    7.00    --   95.80 -30.00-120.00  200
 13  \w     95.00 122.00   0.50    7.00    --   95.80   0.00 -30.00   54
 14  \w      7.00  76.00   0.50    7.00    --   95.80   0.00 -30.00  138
;
_diffrn_measurement_device 'four-circle diffractometer'
_diffrn_measurement_device_type 'XtaLAB Pro: Kappa single'
_diffrn_measurement_method '\w scans'
_diffrn_orient_matrix_type 'CrysAlisPro convention (1999,Acta A55,543-557)'
_diffrn_orient_matrix_UB_11 -0.1269869000
_diffrn_orient_matrix_UB_12 0.0253454000
_diffrn_orient_matrix_UB_13 -0.0768999000
_diffrn_orient_matrix_UB_21 -0.0663943000
_diffrn_orient_matrix_UB_22 -0.0261744000
_diffrn_orient_matrix_UB_23 0.1112998000
_diffrn_orient_matrix_UB_31 0.0358219000
_diffrn_orient_matrix_UB_32 0.0410887000
_diffrn_orient_matrix_UB_33 0.1177993000
_diffrn_radiation_monochromator graphite
_diffrn_radiation_probe x-ray
_diffrn_radiation_type 'Cu K\a'
_diffrn_radiation_wavelength 1.54184
_diffrn_reflns_av_R_equivalents 0.0564
_diffrn_reflns_av_unetI/netI 0.0521
_diffrn_reflns_Laue_measured_fraction_full 0.999
_diffrn_reflns_Laue_measured_fraction_max 0.967
_diffrn_reflns_limit_h_max 12
_diffrn_reflns_limit_h_min -13
_diffrn_reflns_limit_k_max 34
_diffrn_reflns_limit_k_min -28
_diffrn_reflns_limit_l_max 11
_diffrn_reflns_limit_l_min -9
_diffrn_reflns_number 13083
_diffrn_reflns_point_group_measured_fraction_full 0.999
_diffrn_reflns_point_group_measured_fraction_max 0.967
_diffrn_reflns_theta_full 67.684
_diffrn_reflns_theta_max 74.186
_diffrn_reflns_theta_min 3.152
_diffrn_source 'Rotating-anode X-ray tube'
_diffrn_source_type 'MicroMax 007 (Cu) X-ray Source'
_exptl_absorpt_coefficient_mu 0.758
_exptl_absorpt_correction_T_max 1.00000
_exptl_absorpt_correction_T_min 0.69690
_exptl_absorpt_correction_type multi-scan
_exptl_absorpt_process_details
;
CrysAlisPro 1.171.39.33c (Rigaku Oxford Diffraction, 2017)
Empirical absorption correction using spherical harmonics,
 implemented in SCALE3 ABSPACK scaling algorithm.
;
_exptl_crystal_colour 'clear light colourless'
_exptl_crystal_colour_lustre clear
_exptl_crystal_colour_modifier light
_exptl_crystal_colour_primary colourless
_exptl_crystal_density_diffrn 1.312
_exptl_crystal_description block
_exptl_crystal_F_000 1080
_exptl_crystal_size_max 0.11
_exptl_crystal_size_mid 0.1
_exptl_crystal_size_min 0.07
_refine_diff_density_max 0.231
_refine_diff_density_min -0.224
_refine_diff_density_rms 0.053
_refine_ls_extinction_method none
_refine_ls_goodness_of_fit_ref 1.120
_refine_ls_hydrogen_treatment constr
_refine_ls_matrix_type full
_refine_ls_number_parameters 401
_refine_ls_number_reflns 5108
_refine_ls_number_restraints 62
_refine_ls_restrained_S_all 1.121
_refine_ls_R_factor_all 0.0791
_refine_ls_R_factor_gt 0.0631
_refine_ls_shift/su_max 0.005
_refine_ls_shift/su_mean 0.001
_refine_ls_structure_factor_coef Fsqd
_refine_ls_weighting_details 'w=1/[\s^2^(Fo^2^)+(0.1092P)^2^+0.2899P] where P=(Fo^2^+2Fc^2^)/3'
_refine_ls_weighting_scheme calc
_refine_ls_wR_factor_gt 0.1850
_refine_ls_wR_factor_ref 0.1942
_reflns_Friedel_coverage 0.000
_reflns_number_gt 3815
_reflns_number_total 5108
_reflns_threshold_expression 'I > 2\s(I)'
_cod_data_source_file d5cc02347e2.cif
_cod_data_source_block 23rac_collect
_cod_depositor_comments 'Adding full bibliography for 7134660--7134669.cif.'
_cod_database_code 7134666
_shelx_shelxl_version_number 2018/3
_chemical_oxdiff_formula 'C132 H128 N4 O20 '
_shelx_space_group_comment
;
The symmetry employed for this shelxl refinement is uniquely defined
by the following loop, which should always be used as a source of
symmetry information in preference to the above space-group names.
They are only intended as comments.
;
_shelx_estimated_absorpt_t_max 0.949
_shelx_estimated_absorpt_t_min 0.921
_reflns_odcompleteness_completeness 99.85
_reflns_odcompleteness_iscentric 1
_reflns_odcompleteness_theta 66.97
_olex2_refinement_description
;
1. Fixed Uiso
 At 1.2 times of:
  All C(H) groups, All C(H,H) groups
 At 1.5 times of:
  All C(H,H,H) groups
2. Restrained planarity
 C19, F1, C20', C21, C22, C23, C24
 with sigma of 0.1
 C19, F1', C20, C21', C22', C23', C24'
 with sigma of 0.1
3. Rigid body (RIGU) restrains
 F1, C20', C21, C22, C23, C24
 with sigma for 1-2 distances of 0.001 and sigma for 1-3 distances of 0.002
 F1', C20, C21', C22', C23', C24'
 with sigma for 1-2 distances of 0.001 and sigma for 1-3 distances of 0.002
4. Others
 Sof(F1')=Sof(C20)=Sof(H20)=Sof(C21')=Sof(H21')=Sof(C22')=Sof(H22')=Sof(C23')=
 Sof(H23')=Sof(C24')=1-FVAR(1)
 Sof(F1)=Sof(C20')=Sof(C21)=Sof(H21)=Sof(C22)=Sof(H22)=Sof(C23)=Sof(H23)=
 Sof(C24)=Sof(H24)=FVAR(1)
5.a Ternary CH refined with riding coordinates:
 C8(H8), C9(H9), C10(H10), C11(H11)
5.b Secondary CH2 refined with riding coordinates:
 C30(H30A,H30B)
5.c Aromatic/amide H refined with riding coordinates:
 C2(H2), C3(H3), C5(H5), C6(H6), C12(H12), C14(H14), C15(H15), C16(H16),
 C17(H17), C18(H18), C21(H21), C22(H22), C23(H23), C24(H24), C20(H20),
 C21'(H21'), C22'(H22'), C23'(H23')
5.d Idealised Me refined as rotating group:
 C27(H27A,H27B,H27C), C31(H31A,H31B,H31C), C36(H36A,H36B,H36C)
;
_olex2_submission_special_instructions 'No special instructions were received'
_oxdiff_exptl_absorpt_empirical_details
;
Empirical correction (ABSPACK) includes:
- Absorption correction using spherical harmonics
- Frame scaling
;
_oxdiff_exptl_absorpt_empirical_full_max 1.633
_oxdiff_exptl_absorpt_empirical_full_min 0.709

loop_
_space_group_symop_operation_xyz
'x, y, z'
'-x, y+1/2, -z+1/2'
'-x, -y, -z'
'x, -y-1/2, z-1/2'

loop_
_atom_site_label
_atom_site_type_symbol
_atom_site_fract_x
_atom_site_fract_y
_atom_site_fract_z
_atom_site_U_iso_or_equiv
_atom_site_adp_type
_atom_site_occupancy
_atom_site_site_symmetry_order
_atom_site_calc_flag
_atom_site_refinement_flags_posn
_atom_site_refinement_flags_adp
_atom_site_refinement_flags_occupancy
_atom_site_disorder_assembly
_atom_site_disorder_group
O1 O 0.97913(16) 0.26506(6) 1.3276(2) 0.0498(5) Uani 1 1 d . . . . .
O2 O 0.72663(19) 0.41536(7) 0.7188(3) 0.0598(6) Uani 1 1 d . . . . .
O3 O 0.59269(17) 0.47399(6) 0.7250(2) 0.0461(4) Uani 1 1 d . . . . .
O4 O 0.26020(16) 0.52514(6) 0.8661(2) 0.0466(4) Uani 1 1 d . . . . .
O5 O 0.23609(15) 0.44894(5) 0.9276(2) 0.0408(4) Uani 1 1 d . . . . .
C1 C 0.8822(2) 0.28228(9) 1.2099(3) 0.0404(5) Uani 1 1 d . . . . .
C2 C 0.8814(2) 0.33124(8) 1.1858(3) 0.0438(6) Uani 1 1 d . . . . .
H2 H 0.945437 0.350567 1.250561 0.053 Uiso 1 1 calc R U . . .
C3 C 0.7883(2) 0.35211(8) 1.0687(3) 0.0409(5) Uani 1 1 d . . . . .
H3 H 0.789473 0.385648 1.053990 0.049 Uiso 1 1 calc R U . . .
C4 C 0.6920(2) 0.32463(8) 0.9708(3) 0.0356(5) Uani 1 1 d . . . . .
C5 C 0.6948(2) 0.27546(8) 0.9995(3) 0.0380(5) Uani 1 1 d . . . . .
H5 H 0.630165 0.255978 0.936280 0.046 Uiso 1 1 calc R U . . .
C6 C 0.7879(2) 0.25411(8) 1.1160(3) 0.0413(5) Uani 1 1 d . . . . .
H6 H 0.787247 0.220604 1.131558 0.050 Uiso 1 1 calc R U . . .
C7 C 0.5877(2) 0.34636(8) 0.8489(3) 0.0360(5) Uani 1 1 d . . . . .
C8 C 0.5636(2) 0.39921(7) 0.8571(3) 0.0361(5) Uani 1 1 d . . . . .
H8 H 0.594798 0.409177 0.968377 0.043 Uiso 1 1 calc R U . . .
C9 C 0.4209(2) 0.41092(7) 0.8052(3) 0.0353(5) Uani 1 1 d . . . . .
H9 H 0.375253 0.394772 0.876367 0.042 Uiso 1 1 calc R U . . .
C10 C 0.3663(2) 0.39255(8) 0.6363(3) 0.0378(5) Uani 1 1 d . . . . .
H10 H 0.414066 0.409279 0.568641 0.045 Uiso 1 1 calc R U . . .
C11 C 0.3897(2) 0.33838(8) 0.6227(3) 0.0378(5) Uani 1 1 d . . . . .
H11 H 0.315274 0.321414 0.646610 0.045 Uiso 1 1 calc R U . . .
C12 C 0.5085(2) 0.32088(8) 0.7372(3) 0.0370(5) Uani 1 1 d . . . . .
H12 H 0.529802 0.288245 0.729539 0.044 Uiso 1 1 calc R U . . .
C13 C 0.3904(2) 0.32582(8) 0.4563(3) 0.0415(5) Uani 1 1 d . . . . .
C14 C 0.4966(3) 0.33577(9) 0.3996(3) 0.0498(6) Uani 1 1 d . . . . .
H14 H 0.570137 0.350089 0.465937 0.060 Uiso 1 1 calc R U . . .
C15 C 0.4961(4) 0.32491(10) 0.2459(4) 0.0665(9) Uani 1 1 d . . . . .
H15 H 0.569088 0.332185 0.208234 0.080 Uiso 1 1 calc R U . . .
C16 C 0.3918(5) 0.30393(12) 0.1491(4) 0.0772(12) Uani 1 1 d . . . . .
H16 H 0.391844 0.296739 0.044438 0.093 Uiso 1 1 calc R U . . .
C17 C 0.2869(4) 0.29334(13) 0.2047(4) 0.0733(10) Uani 1 1 d . . . . .
H17 H 0.214824 0.278225 0.138067 0.088 Uiso 1 1 calc R U . . .
C18 C 0.2843(3) 0.30445(10) 0.3579(3) 0.0546(7) Uani 1 1 d . . . . .
H18 H 0.210465 0.297421 0.394230 0.066 Uiso 1 1 calc R U . . .
C19 C 0.2252(3) 0.40551(9) 0.5759(3) 0.0464(6) Uani 1 1 d . . . . .
C25 C 0.6360(2) 0.42808(8) 0.7631(3) 0.0435(6) Uani 1 1 d . . . . .
C26 C 0.4875(2) 0.49312(8) 0.7692(3) 0.0397(5) Uani 1 1 d . . . . .
C27 C 0.4874(3) 0.54565(8) 0.7489(3) 0.0468(6) Uani 1 1 d . . . . .
H27A H 0.564380 0.559207 0.818906 0.070 Uiso 1 1 calc R U . . .
H27B H 0.411002 0.559210 0.773554 0.070 Uiso 1 1 calc R U . . .
H27C H 0.486902 0.553219 0.640839 0.070 Uiso 1 1 calc R U . . .
C28 C 0.4026(2) 0.46441(7) 0.8129(3) 0.0361(5) Uani 1 1 d . . . . .
C29 C 0.2943(2) 0.48370(8) 0.8679(3) 0.0365(5) Uani 1 1 d . . . . .
C30 C 0.1273(2) 0.46299(9) 0.9863(3) 0.0455(6) Uani 1 1 d . . . . .
H30A H 0.062953 0.479851 0.904451 0.055 Uiso 1 1 calc R U . . .
H30B H 0.155186 0.484525 1.076876 0.055 Uiso 1 1 calc R U . . .
C31 C 0.9907(3) 0.21448(10) 1.3386(4) 0.0585(8) Uani 1 1 d . . . . .
H31A H 0.993417 0.201343 1.237031 0.088 Uiso 1 1 calc R U . . .
H31B H 0.916847 0.201245 1.370239 0.088 Uiso 1 1 calc R U . . .
H31C H 1.069679 0.206063 1.416001 0.088 Uiso 1 1 calc R U . . .
C36 C 0.0710(3) 0.41798(11) 1.0335(4) 0.0571(7) Uani 1 1 d . . . . .
H36A H 0.039295 0.397850 0.941672 0.086 Uiso 1 1 calc R U . . .
H36B H 0.000042 0.426051 1.079742 0.086 Uiso 1 1 calc R U . . .
H36C H 0.137149 0.400721 1.109982 0.086 Uiso 1 1 calc R U . . .
F1 F 0.1641(2) 0.35709(9) 0.7481(4) 0.0530(10) Uani 0.589(6) 1 d . . P A 1
C20' C 0.1254(12) 0.3872(3) 0.6368(13) 0.055(3) Uani 0.589(6) 1 d . . P A 1
C21 C 0.0016(11) 0.4039(5) 0.5683(16) 0.069(3) Uani 0.589(6) 1 d . . P A 1
H21 H -0.068038 0.391003 0.603001 0.083 Uiso 0.589(6) 1 calc R U P A 1
C22 C -0.0233(12) 0.4373(4) 0.4556(14) 0.075(3) Uani 0.589(6) 1 d . . P A 1
H22 H -0.109097 0.447119 0.411707 0.090 Uiso 0.589(6) 1 calc R U P A 1
C23 C 0.0736(10) 0.4568(4) 0.4050(15) 0.075(3) Uani 0.589(6) 1 d . . P A 1
H23 H 0.054155 0.481257 0.328683 0.090 Uiso 0.589(6) 1 calc R U P A 1
C24 C 0.2011(10) 0.4425(4) 0.4597(15) 0.061(3) Uani 0.589(6) 1 d . . P A 1
H24 H 0.268162 0.456479 0.422355 0.073 Uiso 0.589(6) 1 calc R U P A 1
F1' F 0.2516(4) 0.45792(17) 0.3950(7) 0.0675(16) Uani 0.411(6) 1 d . . P A 2
C20 C 0.1355(15) 0.3863(6) 0.6344(18) 0.052(4) Uani 0.411(6) 1 d . . P A 2
H20 H 0.166289 0.362598 0.711246 0.062 Uiso 0.411(6) 1 calc R U P A 2
C21' C 0.0015(10) 0.3944(5) 0.6036(17) 0.040(2) Uani 0.411(6) 1 d . . P A 2
H21' H -0.051965 0.378944 0.658982 0.048 Uiso 0.411(6) 1 calc R U P A 2
C22' C -0.0439(10) 0.4269(5) 0.4856(15) 0.042(2) Uani 0.411(6) 1 d . . P A 2
H22' H -0.132953 0.433959 0.454858 0.050 Uiso 0.411(6) 1 calc R U P A 2
C23' C 0.0378(11) 0.4490(5) 0.4129(18) 0.045(2) Uani 0.411(6) 1 d . . P A 2
H23' H 0.007709 0.471761 0.332886 0.054 Uiso 0.411(6) 1 calc R U P A 2
C24' C 0.1688(11) 0.4367(7) 0.461(2) 0.041(3) Uani 0.411(6) 1 d . . P A 2

loop_
_atom_site_aniso_label
_atom_site_aniso_U_11
_atom_site_aniso_U_22
_atom_site_aniso_U_33
_atom_site_aniso_U_23
_atom_site_aniso_U_13
_atom_site_aniso_U_12
O1 0.0415(9) 0.0465(10) 0.0536(11) 0.0041(8) -0.0029(8) 0.0048(7)
O2 0.0534(11) 0.0464(10) 0.0958(16) 0.0151(10) 0.0489(11) 0.0117(8)
O3 0.0476(9) 0.0330(8) 0.0680(12) 0.0135(7) 0.0338(9) 0.0084(7)
O4 0.0463(9) 0.0335(8) 0.0654(12) 0.0051(7) 0.0240(9) 0.0121(7)
O5 0.0396(9) 0.0360(8) 0.0524(10) 0.0090(7) 0.0224(8) 0.0100(6)
C1 0.0348(12) 0.0429(12) 0.0430(14) 0.0008(9) 0.0085(10) 0.0032(9)
C2 0.0407(13) 0.0386(12) 0.0496(15) -0.0035(10) 0.0063(11) -0.0024(9)
C3 0.0382(12) 0.0320(11) 0.0533(15) 0.0004(9) 0.0129(11) 0.0008(9)
C4 0.0318(11) 0.0328(10) 0.0431(13) 0.0010(9) 0.0108(10) 0.0039(8)
C5 0.0348(11) 0.0342(11) 0.0441(13) -0.0007(9) 0.0080(10) -0.0002(8)
C6 0.0382(12) 0.0343(11) 0.0503(14) 0.0032(9) 0.0090(11) 0.0027(9)
C7 0.0347(11) 0.0313(10) 0.0455(13) 0.0054(9) 0.0166(10) 0.0067(8)
C8 0.0325(11) 0.0298(10) 0.0494(14) 0.0051(9) 0.0166(10) 0.0047(8)
C9 0.0340(11) 0.0300(10) 0.0448(13) 0.0066(8) 0.0152(10) 0.0057(8)
C10 0.0420(12) 0.0334(11) 0.0418(13) 0.0067(9) 0.0176(10) 0.0101(9)
C11 0.0365(11) 0.0349(11) 0.0441(13) 0.0052(9) 0.0138(10) 0.0081(9)
C12 0.0386(12) 0.0322(10) 0.0413(13) 0.0036(9) 0.0120(10) 0.0075(9)
C13 0.0506(14) 0.0331(11) 0.0412(13) 0.0063(9) 0.0123(11) 0.0142(9)
C14 0.0653(17) 0.0355(12) 0.0549(16) 0.0069(10) 0.0272(13) 0.0086(11)
C15 0.114(3) 0.0399(14) 0.0600(19) 0.0119(12) 0.050(2) 0.0223(16)
C16 0.133(4) 0.0580(18) 0.0398(17) 0.0040(13) 0.020(2) 0.031(2)
C17 0.089(3) 0.073(2) 0.0465(18) -0.0065(14) -0.0052(18) 0.0189(18)
C18 0.0516(16) 0.0583(16) 0.0469(16) 0.0029(12) -0.0010(13) 0.0131(12)
C19 0.0518(15) 0.0461(13) 0.0382(13) 0.0005(10) 0.0055(11) 0.0212(11)
C25 0.0426(13) 0.0317(11) 0.0626(16) 0.0077(10) 0.0255(12) 0.0059(9)
C26 0.0423(12) 0.0344(11) 0.0474(14) 0.0077(9) 0.0205(11) 0.0091(9)
C27 0.0516(14) 0.0343(12) 0.0601(17) 0.0119(10) 0.0243(13) 0.0069(10)
C28 0.0354(11) 0.0304(10) 0.0448(13) 0.0065(8) 0.0142(10) 0.0080(8)
C29 0.0361(11) 0.0335(10) 0.0405(13) 0.0043(8) 0.0109(10) 0.0047(8)
C30 0.0372(12) 0.0483(13) 0.0573(16) 0.0105(11) 0.0239(11) 0.0124(10)
C31 0.0523(16) 0.0509(15) 0.0631(19) 0.0055(13) -0.0030(14) 0.0068(12)
C36 0.0509(16) 0.0574(16) 0.072(2) 0.0067(14) 0.0327(14) 0.0007(12)
F1 0.0347(14) 0.0472(15) 0.082(2) 0.0219(12) 0.0235(13) 0.0059(10)
C20' 0.042(4) 0.050(5) 0.068(5) 0.013(4) 0.007(3) 0.004(3)
C21 0.053(4) 0.065(6) 0.077(6) -0.007(4) -0.007(3) 0.019(3)
C22 0.070(5) 0.076(7) 0.069(6) -0.005(4) -0.004(4) 0.037(5)
C23 0.078(5) 0.082(7) 0.058(4) 0.010(4) 0.003(4) 0.050(5)
C24 0.075(5) 0.060(7) 0.048(4) 0.014(4) 0.016(5) 0.045(5)
F1' 0.057(2) 0.073(3) 0.078(3) 0.030(2) 0.028(2) 0.008(2)
C20 0.024(4) 0.084(9) 0.041(5) -0.022(4) -0.002(3) 0.028(4)
C21' 0.024(4) 0.043(4) 0.051(5) 0.007(3) 0.005(3) 0.015(3)
C22' 0.031(3) 0.045(4) 0.044(5) 0.003(3) -0.002(3) 0.009(3)
C23' 0.037(4) 0.046(4) 0.047(5) 0.002(3) 0.002(3) 0.005(3)
C24' 0.036(3) 0.044(4) 0.040(5) 0.001(3) 0.003(3) 0.000(3)

loop_
_atom_type_symbol
_atom_type_description
_atom_type_scat_dispersion_real
_atom_type_scat_dispersion_imag
_atom_type_scat_source
C C 0.0181 0.0091 'International Tables Vol C Tables 4.2.6.8 and 6.1.1.4'
H H 0.0000 0.0000 'International Tables Vol C Tables 4.2.6.8 and 6.1.1.4'
F F 0.0727 0.0534 'International Tables Vol C Tables 4.2.6.8 and 6.1.1.4'
O O 0.0492 0.0322 'International Tables Vol C Tables 4.2.6.8 and 6.1.1.4'

loop_
_geom_angle_atom_site_label_1
_geom_angle_atom_site_label_2
_geom_angle_atom_site_label_3
_geom_angle
_geom_angle_site_symmetry_1
_geom_angle_site_symmetry_3
_geom_angle_publ_flag
C1 O1 C31 116.16(19) . . ?
C25 O3 C26 122.53(18) . . ?
C29 O5 C30 116.39(17) . . ?
O1 C1 C2 116.2(2) . . ?
O1 C1 C6 124.2(2) . . ?
C6 C1 C2 119.6(2) . . ?
C1 C2 H2 119.7 . . ?
C3 C2 C1 120.7(2) . . ?
C3 C2 H2 119.7 . . ?
C2 C3 H3 119.4 . . ?
C2 C3 C4 121.2(2) . . ?
C4 C3 H3 119.4 . . ?
C3 C4 C7 122.25(19) . . ?
C5 C4 C3 116.7(2) . . ?
C5 C4 C7 121.0(2) . . ?
C4 C5 H5 118.7 . . ?
C6 C5 C4 122.7(2) . . ?
C6 C5 H5 118.7 . . ?
C1 C6 H6 120.4 . . ?
C5 C6 C1 119.2(2) . . ?
C5 C6 H6 120.4 . . ?
C4 C7 C8 118.5(2) . . ?
C12 C7 C4 123.13(19) . . ?
C12 C7 C8 118.2(2) . . ?
C7 C8 H8 107.6 . . ?
C7 C8 C9 111.66(18) . . ?
C7 C8 C25 112.43(18) . . ?
C9 C8 H8 107.6 . . ?
C25 C8 H8 107.6 . . ?
C25 C8 C9 109.75(19) . . ?
C8 C9 H9 109.2 . . ?
C8 C9 C10 109.29(18) . . ?
C10 C9 H9 109.2 . . ?
C28 C9 C8 109.38(18) . . ?
C28 C9 H9 109.2 . . ?
C28 C9 C10 110.40(17) . . ?
C9 C10 H10 107.1 . . ?
C11 C10 C9 111.73(17) . . ?
C11 C10 H10 107.1 . . ?
C19 C10 C9 111.42(18) . . ?
C19 C10 H10 107.1 . . ?
C19 C10 C11 112.0(2) . . ?
C10 C11 H11 107.1 . . ?
C12 C11 C10 113.3(2) . . ?
C12 C11 H11 107.1 . . ?
C12 C11 C13 111.77(18) . . ?
C13 C11 C10 110.11(18) . . ?
C13 C11 H11 107.1 . . ?
C7 C12 C11 127.1(2) . . ?
C7 C12 H12 116.5 . . ?
C11 C12 H12 116.5 . . ?
C14 C13 C11 120.6(2) . . ?
C14 C13 C18 118.9(3) . . ?
C18 C13 C11 120.5(2) . . ?
C13 C14 H14 119.8 . . ?
C13 C14 C15 120.5(3) . . ?
C15 C14 H14 119.8 . . ?
C14 C15 H15 119.7 . . ?
C16 C15 C14 120.7(3) . . ?
C16 C15 H15 119.7 . . ?
C15 C16 H16 120.3 . . ?
C15 C16 C17 119.3(3) . . ?
C17 C16 H16 120.3 . . ?
C16 C17 H17 119.4 . . ?
C16 C17 C18 121.1(3) . . ?
C18 C17 H17 119.4 . . ?
C13 C18 C17 119.5(3) . . ?
C13 C18 H18 120.2 . . ?
C17 C18 H18 120.2 . . ?
C20' C19 C10 124.4(5) . . ?
C20' C19 C24 121.1(7) . . ?
C24 C19 C10 114.2(5) . . ?
C20 C19 C10 121.8(8) . . ?
C20 C19 C24' 108.8(10) . . ?
C24' C19 C10 129.4(6) . . ?
O2 C25 O3 116.9(2) . . ?
O2 C25 C8 126.7(2) . . ?
O3 C25 C8 116.42(19) . . ?
O3 C26 C27 108.89(19) . . ?
C28 C26 O3 120.6(2) . . ?
C28 C26 C27 130.5(2) . . ?
C26 C27 H27A 109.5 . . ?
C26 C27 H27B 109.5 . . ?
C26 C27 H27C 109.5 . . ?
H27A C27 H27B 109.5 . . ?
H27A C27 H27C 109.5 . . ?
H27B C27 H27C 109.5 . . ?
C26 C28 C9 118.3(2) . . ?
C26 C28 C29 121.7(2) . . ?
C29 C28 C9 120.00(19) . . ?
O4 C29 O5 122.1(2) . . ?
O4 C29 C28 127.4(2) . . ?
O5 C29 C28 110.55(18) . . ?
O5 C30 H30A 110.4 . . ?
O5 C30 H30B 110.4 . . ?
O5 C30 C36 106.8(2) . . ?
H30A C30 H30B 108.6 . . ?
C36 C30 H30A 110.4 . . ?
C36 C30 H30B 110.4 . . ?
O1 C31 H31A 109.5 . . ?
O1 C31 H31B 109.5 . . ?
O1 C31 H31C 109.5 . . ?
H31A C31 H31B 109.5 . . ?
H31A C31 H31C 109.5 . . ?
H31B C31 H31C 109.5 . . ?
C30 C36 H36A 109.5 . . ?
C30 C36 H36B 109.5 . . ?
C30 C36 H36C 109.5 . . ?
H36A C36 H36B 109.5 . . ?
H36A C36 H36C 109.5 . . ?
H36B C36 H36C 109.5 . . ?
F1 C20' C19 113.5(9) . . ?
F1 C20' C21 130.0(11) . . ?
C21 C20' C19 116.4(10) . . ?
C20' C21 H21 118.4 . . ?
C22 C21 C20' 123.1(11) . . ?
C22 C21 H21 118.4 . . ?
C21 C22 H22 120.0 . . ?
C21 C22 C23 120.0(9) . . ?
C23 C22 H22 120.0 . . ?
C22 C23 H23 118.5 . . ?
C22 C23 C24 123.0(9) . . ?
C24 C23 H23 118.5 . . ?
C19 C24 H24 121.9 . . ?
C23 C24 C19 116.1(9) . . ?
C23 C24 H24 121.9 . . ?
C19 C20 H20 114.1 . . ?
C19 C20 C21' 131.9(16) . . ?
C21' C20 H20 114.1 . . ?
C20 C21' H21' 123.1 . . ?
C22' C21' C20 113.8(12) . . ?
C22' C21' H21' 123.1 . . ?
C21' C22' H22' 119.7 . . ?
C23' C22' C21' 120.6(9) . . ?
C23' C22' H22' 119.7 . . ?
C22' C23' H23' 121.2 . . ?
C22' C23' C24' 117.6(10) . . ?
C24' C23' H23' 121.2 . . ?
C19 C24' C23' 127.3(11) . . ?
F1' C24' C19 113.2(10) . . ?
F1' C24' C23' 119.5(13) . . ?

loop_
_geom_bond_atom_site_label_1
_geom_bond_atom_site_label_2
_geom_bond_distance
_geom_bond_site_symmetry_2
_geom_bond_publ_flag
O1 C1 1.367(3) . ?
O1 C31 1.425(3) . ?
O2 C25 1.194(3) . ?
O3 C25 1.382(3) . ?
O3 C26 1.395(3) . ?
O4 C29 1.218(3) . ?
O5 C29 1.338(3) . ?
O5 C30 1.450(3) . ?
C1 C2 1.389(3) . ?
C1 C6 1.389(3) . ?
C2 H2 0.9500 . ?
C2 C3 1.381(3) . ?
C3 H3 0.9500 . ?
C3 C4 1.406(3) . ?
C4 C5 1.401(3) . ?
C4 C7 1.482(3) . ?
C5 H5 0.9500 . ?
C5 C6 1.384(3) . ?
C6 H6 0.9500 . ?
C7 C8 1.509(3) . ?
C7 C12 1.341(3) . ?
C8 H8 1.0000 . ?
C8 C9 1.527(3) . ?
C8 C25 1.510(3) . ?
C9 H9 1.0000 . ?
C9 C10 1.554(3) . ?
C9 C28 1.517(3) . ?
C10 H10 1.0000 . ?
C10 C11 1.550(3) . ?
C10 C19 1.524(3) . ?
C11 H11 1.0000 . ?
C11 C12 1.504(3) . ?
C11 C13 1.518(3) . ?
C12 H12 0.9500 . ?
C13 C14 1.388(4) . ?
C13 C18 1.390(4) . ?
C14 H14 0.9500 . ?
C14 C15 1.395(4) . ?
C15 H15 0.9500 . ?
C15 C16 1.366(6) . ?
C16 H16 0.9500 . ?
C16 C17 1.374(6) . ?
C17 H17 0.9500 . ?
C17 C18 1.401(5) . ?
C18 H18 0.9500 . ?
C19 C20' 1.415(13) . ?
C19 C24 1.440(12) . ?
C19 C20 1.32(2) . ?
C19 C24' 1.367(19) . ?
C26 C27 1.484(3) . ?
C26 C28 1.346(3) . ?
C27 H27A 0.9800 . ?
C27 H27B 0.9800 . ?
C27 H27C 0.9800 . ?
C28 C29 1.475(3) . ?
C30 H30A 0.9900 . ?
C30 H30B 0.9900 . ?
C30 C36 1.504(4) . ?
C31 H31A 0.9800 . ?
C31 H31B 0.9800 . ?
C31 H31C 0.9800 . ?
C36 H36A 0.9800 . ?
C36 H36B 0.9800 . ?
C36 H36C 0.9800 . ?
F1 C20' 1.286(13) . ?
C20' C21 1.401(15) . ?
C21 H21 0.9500 . ?
C21 C22 1.347(11) . ?
C22 H22 0.9500 . ?
C22 C23 1.351(14) . ?
C23 H23 0.9500 . ?
C23 C24 1.396(10) . ?
C24 H24 0.9500 . ?
F1' C24' 1.322(14) . ?
C20 H20 0.9500 . ?
C20 C21' 1.418(16) . ?
C21' H21' 0.9500 . ?
C21' C22' 1.383(11) . ?
C22' H22' 0.9500 . ?
C22' C23' 1.362(13) . ?
C23' H23' 0.9500 . ?
C23' C24' 1.412(12) . ?

loop_
_geom_torsion_atom_site_label_1
_geom_torsion_atom_site_label_2
_geom_torsion_atom_site_label_3
_geom_torsion_atom_site_label_4
_geom_torsion
_geom_torsion_site_symmetry_1
_geom_torsion_site_symmetry_2
_geom_torsion_site_symmetry_3
_geom_torsion_site_symmetry_4
_geom_torsion_publ_flag
O1 C1 C2 C3 179.2(2) . . . . ?
O1 C1 C6 C5 -179.5(2) . . . . ?
O3 C26 C28 C9 -2.9(4) . . . . ?
O3 C26 C28 C29 176.8(2) . . . . ?
C1 C2 C3 C4 0.1(4) . . . . ?
C2 C1 C6 C5 0.2(4) . . . . ?
C2 C3 C4 C5 0.6(4) . . . . ?
C2 C3 C4 C7 177.2(2) . . . . ?
C3 C4 C5 C6 -0.9(4) . . . . ?
C3 C4 C7 C8 -16.4(3) . . . . ?
C3 C4 C7 C12 167.9(2) . . . . ?
C4 C5 C6 C1 0.5(4) . . . . ?
C4 C7 C8 C9 -143.3(2) . . . . ?
C4 C7 C8 C25 92.8(3) . . . . ?
C4 C7 C12 C11 170.9(2) . . . . ?
C5 C4 C7 C8 160.1(2) . . . . ?
C5 C4 C7 C12 -15.6(4) . . . . ?
C6 C1 C2 C3 -0.5(4) . . . . ?
C7 C4 C5 C6 -177.6(2) . . . . ?
C7 C8 C9 C10 -58.0(2) . . . . ?
C7 C8 C9 C28 -178.96(19) . . . . ?
C7 C8 C25 O2 -18.8(4) . . . . ?
C7 C8 C25 O3 161.4(2) . . . . ?
C8 C7 C12 C11 -4.8(4) . . . . ?
C8 C9 C10 C11 56.7(2) . . . . ?
C8 C9 C10 C19 -177.21(19) . . . . ?
C8 C9 C28 C26 38.8(3) . . . . ?
C8 C9 C28 C29 -140.9(2) . . . . ?
C9 C8 C25 O2 -143.7(3) . . . . ?
C9 C8 C25 O3 36.5(3) . . . . ?
C9 C10 C11 C12 -29.4(3) . . . . ?
C9 C10 C11 C13 -155.4(2) . . . . ?
C9 C10 C19 C20' -66.1(5) . . . . ?
C9 C10 C19 C24 107.7(6) . . . . ?
C9 C10 C19 C20 -68.0(5) . . . . ?
C9 C10 C19 C24' 111.8(11) . . . . ?
C9 C28 C29 O4 -172.2(2) . . . . ?
C9 C28 C29 O5 9.6(3) . . . . ?
C10 C9 C28 C26 -81.5(3) . . . . ?
C10 C9 C28 C29 98.8(2) . . . . ?
C10 C11 C12 C7 3.4(3) . . . . ?
C10 C11 C13 C14 77.2(3) . . . . ?
C10 C11 C13 C18 -102.3(2) . . . . ?
C10 C19 C20' F1 -1.4(8) . . . . ?
C10 C19 C20' C21 178.8(7) . . . . ?
C10 C19 C24 C23 -177.8(8) . . . . ?
C10 C19 C20 C21' 176.2(10) . . . . ?
C10 C19 C24' F1' 0.2(19) . . . . ?
C10 C19 C24' C23' -177.3(10) . . . . ?
C11 C10 C19 C20' 59.9(5) . . . . ?
C11 C10 C19 C24 -126.3(6) . . . . ?
C11 C10 C19 C20 58.0(5) . . . . ?
C11 C10 C19 C24' -122.3(11) . . . . ?
C11 C13 C14 C15 -178.9(2) . . . . ?
C11 C13 C18 C17 179.8(2) . . . . ?
C12 C7 C8 C9 32.6(3) . . . . ?
C12 C7 C8 C25 -91.3(3) . . . . ?
C12 C11 C13 C14 -49.6(3) . . . . ?
C12 C11 C13 C18 130.9(2) . . . . ?
C13 C11 C12 C7 128.5(3) . . . . ?
C13 C14 C15 C16 -0.6(4) . . . . ?
C14 C13 C18 C17 0.2(4) . . . . ?
C14 C15 C16 C17 -0.3(4) . . . . ?
C15 C16 C17 C18 1.1(5) . . . . ?
C16 C17 C18 C13 -1.1(5) . . . . ?
C18 C13 C14 C15 0.6(3) . . . . ?
C19 C10 C11 C12 -155.2(2) . . . . ?
C19 C10 C11 C13 78.8(3) . . . . ?
C19 C20' C21 C22 -3.2(14) . . . . ?
C19 C20 C21' C22' 3.4(17) . . . . ?
C25 O3 C26 C27 164.9(2) . . . . ?
C25 O3 C26 C28 -18.4(4) . . . . ?
C25 C8 C9 C10 67.4(2) . . . . ?
C25 C8 C9 C28 -53.6(3) . . . . ?
C26 O3 C25 O2 179.8(3) . . . . ?
C26 O3 C25 C8 -0.4(4) . . . . ?
C26 C28 C29 O4 8.1(4) . . . . ?
C26 C28 C29 O5 -170.1(2) . . . . ?
C27 C26 C28 C9 173.0(2) . . . . ?
C27 C26 C28 C29 -7.3(4) . . . . ?
C28 C9 C10 C11 177.04(18) . . . . ?
C28 C9 C10 C19 -56.9(2) . . . . ?
C29 O5 C30 C36 175.1(2) . . . . ?
C30 O5 C29 O4 1.8(3) . . . . ?
C30 O5 C29 C28 -179.9(2) . . . . ?
C31 O1 C1 C2 -171.6(2) . . . . ?
C31 O1 C1 C6 8.2(4) . . . . ?
F1 C20' C21 C22 177.1(9) . . . . ?
C20' C19 C24 C23 -3.8(13) . . . . ?
C20' C21 C22 C23 -0.9(16) . . . . ?
C21 C22 C23 C24 2.7(16) . . . . ?
C22 C23 C24 C19 -0.4(16) . . . . ?
C24 C19 C20' F1 -174.8(7) . . . . ?
C24 C19 C20' C21 5.5(11) . . . . ?
C20 C19 C24' F1' 180.0(10) . . . . ?
C20 C19 C24' C23' 2.5(19) . . . . ?
C20 C21' C22' C23' -1.8(16) . . . . ?
C21' C22' C23' C24' 1.1(17) . . . . ?
C22' C23' C24' C19 -2(2) . . . . ?
C22' C23' C24' F1' -178.9(13) . . . . ?
C24' C19 C20 C21' -3.6(14) . . . . ?
